data_7157913
loop_
_publ_author_name
'Pti\<cek, Lucija'
'Hok, Lucija'
'Grb\<ci\'c, Petra'
'Topi\'c, Filip'
'Cetina, Mario'
'Rissanen, Kari'
'Paveli\'c, Sandra Kraljevi\'c'
'Vianello, Robert'
'Racan\'e, Livio'

_publ_section_title
;
 Amidino substituted 2-aminophenols: biologically important building
 blocks for the amidino-functionalization of 2-substituted benzoxazoles.
;
_journal_issue 12
_journal_name_full 'Organic &amp; biomolecular chemistry'
_journal_page_first 2784
_journal_page_last 2793
_journal_paper_doi 10.1039/d1ob00235j
_journal_volume 19
_journal_year 2021
_chemical_formula_moiety 'C18 H23 N6 O2 1+, Cl 1-, 4(H2 O)'
_chemical_formula_sum 'C18 H31 Cl N6 O6'
_chemical_formula_weight 462.94
_space_group_crystal_system monoclinic
_space_group_IT_number 15
_space_group_name_Hall '-I 2ya'
_space_group_name_H-M_alt 'I 1 2/a 1'
_atom_sites_solution_hydrogens mixed
_atom_sites_solution_primary direct
_atom_sites_solution_secondary difmap
_audit_creation_method SHELXL-2017/1
_audit_update_record
;
2021-02-03 deposited with the CCDC.	2021-03-02 downloaded from the CCDC.
;
_cell_angle_alpha 90
_cell_angle_beta 102.6637(17)
_cell_angle_gamma 90
_cell_formula_units_Z 8
_cell_length_a 20.1831(3)
_cell_length_b 7.18245(12)
_cell_length_c 30.4640(5)
_cell_measurement_reflns_used 4521
_cell_measurement_temperature 123.0(1)
_cell_measurement_theta_max 74.1660
_cell_measurement_theta_min 4.7960
_cell_volume 4308.76(12)
_computing_cell_refinement
;
CrysAlisPro, Agilent Technologies,
Version 1.171.36.28 (release 01-02-2013 CrysAlis171 .NET)
(compiled Feb  1 2013,16:14:44)
;
_computing_data_collection
;
CrysAlisPro, Agilent Technologies,
Version 1.171.36.28 (release 01-02-2013 CrysAlis171 .NET)
(compiled Feb  1 2013,16:14:44)
;
_computing_data_reduction
;
CrysAlisPro, Agilent Technologies,
Version 1.171.36.28 (release 01-02-2013 CrysAlis171 .NET)
(compiled Feb  1 2013,16:14:44)
;
_computing_publication_material 'OLEX2 (Dolomanov et al., 2009) & WinGX (Farrugia, 2012)'
_computing_structure_refinement 'SHELXL-2017/1 (Sheldrick, 2015)'
_computing_structure_solution 'SIR97 (Altomare et al., 1999)'
_diffrn_ambient_environment N~2~
_diffrn_ambient_temperature 123.0(1)
_diffrn_detector 'CCD plate'
_diffrn_detector_area_resol_mean 5.1977
_diffrn_detector_type Atlas
_diffrn_measured_fraction_theta_full 0.988
_diffrn_measured_fraction_theta_max 0.952
_diffrn_measurement_device 'four-circle diffractometer'
_diffrn_measurement_device_type 'SuperNova, Dual, Cu at zero, Atlas'
_diffrn_radiation_monochromator mirror
_diffrn_radiation_probe x-ray
_diffrn_radiation_type 'Cu K\a'
_diffrn_radiation_wavelength 1.54184
_diffrn_reflns_av_R_equivalents 0.0170
_diffrn_reflns_av_unetI/netI 0.0199
_diffrn_reflns_Laue_measured_fraction_full 0.988
_diffrn_reflns_Laue_measured_fraction_max 0.952
_diffrn_reflns_limit_h_max 25
_diffrn_reflns_limit_h_min -21
_diffrn_reflns_limit_k_max 6
_diffrn_reflns_limit_k_min -8
_diffrn_reflns_limit_l_max 37
_diffrn_reflns_limit_l_min -29
_diffrn_reflns_number 7054
_diffrn_reflns_point_group_measured_fraction_full 0.988
_diffrn_reflns_point_group_measured_fraction_max 0.952
_diffrn_reflns_theta_full 67.750
_diffrn_reflns_theta_max 74.334
_diffrn_reflns_theta_min 4.813
_diffrn_source 'micro-focus sealed X-ray tube'
_diffrn_source_type 'SuperNova (Cu) X-ray Source'
_exptl_absorpt_coefficient_mu 1.994
_exptl_absorpt_correction_T_max 0.915
_exptl_absorpt_correction_T_min 0.728
_exptl_absorpt_correction_type analytical
_exptl_absorpt_process_details
;
CrysAlisPro, Agilent Technologies,
Version 1.171.36.28 (release 01-02-2013 CrysAlis171 .NET)
 (compiled Feb  1 2013,16:14:44)
Analytical numeric absorption correction using a multifaceted crystal
 model based on expressions derived by R.C. Clark & J.S. Reid.
 (Clark, R. C. & Reid, J. S. (1995). Acta Cryst. A51, 887-897)
;
_exptl_crystal_colour 'pale yellow'
_exptl_crystal_density_diffrn 1.427
_exptl_crystal_density_method 'not measured'
_exptl_crystal_description block
_exptl_crystal_F_000 1968
_exptl_crystal_recrystallization_method 'Re-crystallisation from solvent: ethanol'
_exptl_crystal_size_max 0.313
_exptl_crystal_size_mid 0.069
_exptl_crystal_size_min 0.046
_refine_diff_density_max 1.240
_refine_diff_density_min -0.681
_refine_diff_density_rms 0.085
_refine_ls_extinction_method none
_refine_ls_goodness_of_fit_ref 1.050
_refine_ls_hydrogen_treatment mixed
_refine_ls_matrix_type full
_refine_ls_number_parameters 301
_refine_ls_number_reflns 4185
_refine_ls_number_restraints 0
_refine_ls_restrained_S_all 1.050
_refine_ls_R_factor_all 0.0664
_refine_ls_R_factor_gt 0.0620
_refine_ls_shift/su_max 0.001
_refine_ls_shift/su_mean 0.000
_refine_ls_structure_factor_coef Fsqd
_refine_ls_weighting_details 'w=1/[\s^2^(Fo^2^)+(0.1151P)^2^+6.8009P] where P=(Fo^2^+2Fc^2^)/3'
_refine_ls_weighting_scheme calc
_refine_ls_wR_factor_gt 0.1830
_refine_ls_wR_factor_ref 0.1899
_reflns_Friedel_coverage 0.000
_reflns_number_gt 3694
_reflns_number_total 4185
_reflns_threshold_expression 'I > 2\s(I)'
_cod_data_source_file d1ob00235j3.cif
_cod_data_source_block 8b_123K
_cod_depositor_comments 'Adding full bibliography for 7157911--7157921.cif.'
_cod_original_sg_symbol_H-M 'I 2/a'
_cod_database_code 7157913
_shelx_shelxl_version_number 2017/1
_shelx_space_group_comment
;
The symmetry employed for this shelxl refinement is uniquely defined
by the following loop, which should always be used as a source of
symmetry information in preference to the above space-group names.
They are only intended as comments.
;
_shelx_estimated_absorpt_t_min 0.574
_shelx_estimated_absorpt_t_max 0.914

loop_
_space_group_symop_operation_xyz
'x, y, z'
'-x+1/2, y, -z'
'x+1/2, y+1/2, z+1/2'
'-x+1, y+1/2, -z+1/2'
'-x, -y, -z'
'x-1/2, -y, z'
'-x+1/2, -y+1/2, -z+1/2'
'x, -y+1/2, z+1/2'

loop_
_atom_site_label
_atom_site_type_symbol
_atom_site_fract_x
_atom_site_fract_y
_atom_site_fract_z
_atom_site_U_iso_or_equiv
_atom_site_adp_type
_atom_site_occupancy
_atom_site_site_symmetry_order
_atom_site_calc_flag
_atom_site_refinement_flags_posn
_atom_site_refinement_flags_adp
_atom_site_refinement_flags_occupancy
_atom_site_disorder_assembly
_atom_site_disorder_group
O1W O 0.33911(10) 0.2107(3) 0.37174(8) 0.0473(5) Uani 1 1 d G . . . .
H11W H 0.321562 0.101041 0.368913 0.071 Uiso 1 1 d G U . . .
H12W H 0.382657 0.201882 0.377467 0.071 Uiso 1 1 d G U . . .
O2W O 0.23735(10) 0.4039(3) 0.39493(7) 0.0507(5) Uani 1 1 d G . . . .
H21W H 0.263111 0.331221 0.383623 0.076 Uiso 1 1 d G U . . .
H22W H 0.227557 0.351856 0.418117 0.076 Uiso 1 1 d G U . . .
O3W O 0.66120(9) 0.2871(3) 0.37850(7) 0.0458(5) Uani 1 1 d G . . . .
H31W H 0.672945 0.401905 0.382737 0.069 Uiso 1 1 d G U . . .
H32W H 0.617819 0.277878 0.374647 0.069 Uiso 1 1 d G U . . .
O4W O 0.76561(9) 0.0989(3) 0.35566(6) 0.0451(5) Uani 1 1 d G . . . .
H41W H 0.728752 0.140418 0.361853 0.068 Uiso 1 1 d G U . . .
H42W H 0.770248 0.144600 0.330408 0.068 Uiso 1 1 d G U . . .
Cl1 Cl 0.50115(2) 0.24822(7) 0.37630(2) 0.0227(2) Uani 1 1 d . . . . .
C1A C 0.64347(9) 0.2101(3) 0.22144(7) 0.0185(4) Uani 1 1 d . . . . .
C2A C 0.59104(9) 0.1639(3) 0.18405(6) 0.0178(4) Uani 1 1 d . . . . .
C3A C 0.52400(9) 0.1721(3) 0.18794(6) 0.0183(4) Uani 1 1 d . . . . .
H3A H 0.488740 0.144854 0.162528 0.022 Uiso 1 1 calc R U . . .
C4A C 0.50744(10) 0.2199(3) 0.22883(7) 0.0177(4) Uani 1 1 d . . . . .
C5A C 0.55924(10) 0.2580(3) 0.26610(7) 0.0187(4) Uani 1 1 d . . . . .
H5A H 0.548530 0.286686 0.294188 0.022 Uiso 1 1 calc R U . . .
C6A C 0.62647(10) 0.2543(3) 0.26231(7) 0.0190(4) Uani 1 1 d . . . . .
H6A H 0.661459 0.282183 0.287829 0.023 Uiso 1 1 calc R U . . .
C7A C 0.43651(10) 0.2230(3) 0.23240(7) 0.0182(4) Uani 1 1 d . . . . .
C8A C 0.31963(10) 0.2297(3) 0.21199(8) 0.0271(5) Uani 1 1 d . . . . .
H8A1 H 0.290102 0.122519 0.200421 0.033 Uiso 1 1 calc R U . . .
H8A2 H 0.295136 0.346696 0.201746 0.033 Uiso 1 1 calc R U . . .
C9A C 0.34214(10) 0.2236(3) 0.26349(7) 0.0233(5) Uani 1 1 d . . . . .
H9A1 H 0.325378 0.333502 0.277407 0.028 Uiso 1 1 calc R U . . .
H9A2 H 0.325913 0.108962 0.275803 0.028 Uiso 1 1 calc R U . . .
H1A H 0.750000 0.250000 0.250000 0.10(2) Uiso 1 2 d S . P . .
N1A N 0.60783(8) 0.1107(2) 0.14333(5) 0.0210(4) Uani 1 1 d G . . . .
H1A1 H 0.578859 0.020908 0.129456 0.032 Uiso 1 1 d G U . . .
H1A2 H 0.650958 0.065259 0.149833 0.032 Uiso 1 1 d G U . . .
N2A N 0.38421(8) 0.2199(3) 0.19760(6) 0.0214(4) Uani 1 1 d . . . . .
H2A H 0.387733 0.212963 0.169360 0.026 Uiso 1 1 calc R U . . .
N3A N 0.41637(9) 0.2254(2) 0.27072(6) 0.0217(4) Uani 1 1 d . . . . .
H3A1 H 0.444101 0.227862 0.297399 0.026 Uiso 1 1 calc R U . . .
O1A O 0.70779(7) 0.2032(2) 0.21666(5) 0.0243(3) Uani 1 1 d . . . . .
C1B C 0.35746(10) 0.2256(3) 0.53073(7) 0.0198(4) Uani 1 1 d . . . . .
C2B C 0.40979(9) 0.1774(3) 0.56817(6) 0.0191(4) Uani 1 1 d . . . . .
C3B C 0.47698(9) 0.1853(3) 0.56451(6) 0.0189(4) Uani 1 1 d . . . . .
H3B H 0.512080 0.155186 0.589792 0.023 Uiso 1 1 calc R U . . .
C4B C 0.49377(10) 0.2372(3) 0.52379(7) 0.0180(4) Uani 1 1 d . . . . .
C5B C 0.44218(10) 0.2806(3) 0.48674(7) 0.0201(4) Uani 1 1 d . . . . .
H5B H 0.453173 0.313852 0.459004 0.024 Uiso 1 1 calc R U . . .
C6B C 0.37485(10) 0.2753(3) 0.49018(7) 0.0209(4) Uani 1 1 d . . . . .
H6B H 0.340057 0.305710 0.464749 0.025 Uiso 1 1 calc R U . . .
C7B C 0.56452(10) 0.2364(3) 0.52010(7) 0.0175(4) Uani 1 1 d . . . . .
C8B C 0.68137(10) 0.2165(3) 0.53991(7) 0.0248(5) Uani 1 1 d . . . . .
H8B1 H 0.702639 0.092587 0.546673 0.030 Uiso 1 1 calc R U . . .
H8B2 H 0.713695 0.313743 0.554293 0.030 Uiso 1 1 calc R U . . .
C9B C 0.65879(10) 0.2483(3) 0.48893(7) 0.0217(5) Uani 1 1 d . . . . .
H9B1 H 0.674117 0.371083 0.480195 0.026 Uiso 1 1 calc R U . . .
H9B2 H 0.676301 0.149480 0.471862 0.026 Uiso 1 1 calc R U . . .
H1B H 0.250000 0.218(9) 0.500000 0.08(2) Uiso 1 2 d S . P . .
N1B N 0.39263(8) 0.1199(2) 0.60861(5) 0.0218(4) Uani 1 1 d G . . . .
H1B1 H 0.421418 0.029088 0.622112 0.033 Uiso 1 1 d G U . . .
H1B2 H 0.349318 0.075739 0.602344 0.033 Uiso 1 1 d G U . . .
N2B N 0.61709(9) 0.2288(3) 0.55472(6) 0.0216(4) Uani 1 1 d . . . . .
H2B H 0.613892 0.230970 0.583067 0.026 Uiso 1 1 calc R U . . .
N3B N 0.58460(9) 0.2404(2) 0.48167(6) 0.0204(4) Uani 1 1 d . . . . .
H3B1 H 0.556868 0.238471 0.454996 0.024 Uiso 1 1 calc R U . . .
O1B O 0.29303(7) 0.2135(2) 0.53498(5) 0.0257(4) Uani 1 1 d . . . . .

loop_
_atom_site_aniso_label
_atom_site_aniso_U_11
_atom_site_aniso_U_22
_atom_site_aniso_U_33
_atom_site_aniso_U_23
_atom_site_aniso_U_13
_atom_site_aniso_U_12
O1W 0.0339(10) 0.0559(12) 0.0530(12) -0.0019(10) 0.0112(9) -0.0023(9)
O2W 0.0474(11) 0.0586(13) 0.0439(11) 0.0190(9) 0.0051(8) -0.0058(9)
O3W 0.0269(9) 0.0714(13) 0.0404(10) 0.0023(10) 0.0098(8) 0.0015(9)
O4W 0.0347(9) 0.0659(13) 0.0354(9) 0.0111(9) 0.0093(7) 0.0020(9)
Cl1 0.0220(3) 0.0318(4) 0.0143(3) 0.00440(16) 0.0038(2) 0.00637(17)
C1A 0.0125(8) 0.0243(9) 0.0185(9) 0.0009(7) 0.0033(7) -0.0007(7)
C2A 0.0167(8) 0.0198(9) 0.0163(8) 0.0022(7) 0.0022(7) -0.0007(7)
C3A 0.0145(8) 0.0218(9) 0.0171(8) 0.0013(7) 0.0002(7) -0.0021(7)
C4A 0.0136(9) 0.0208(9) 0.0183(9) 0.0013(7) 0.0025(7) -0.0001(7)
C5A 0.0166(9) 0.0248(10) 0.0149(9) -0.0011(7) 0.0038(7) -0.0004(7)
C6A 0.0147(9) 0.0266(10) 0.0142(9) -0.0004(7) 0.0002(7) -0.0027(7)
C7A 0.0155(9) 0.0196(9) 0.0194(9) -0.0018(7) 0.0037(7) -0.0011(7)
C8A 0.0127(9) 0.0393(12) 0.0302(12) 0.0035(9) 0.0065(8) 0.0014(8)
C9A 0.0148(9) 0.0292(10) 0.0274(11) -0.0024(8) 0.0079(8) -0.0016(7)
N1A 0.0139(7) 0.0324(9) 0.0164(7) -0.0004(6) 0.0025(6) -0.0021(6)
N2A 0.0112(8) 0.0338(9) 0.0189(8) 0.0012(7) 0.0027(6) 0.0000(6)
N3A 0.0149(8) 0.0317(9) 0.0192(8) -0.0030(7) 0.0051(6) -0.0012(6)
O1A 0.0109(6) 0.0433(9) 0.0178(7) -0.0016(6) 0.0013(5) -0.0027(6)
C1B 0.0145(9) 0.0243(9) 0.0196(10) -0.0016(7) 0.0012(7) -0.0009(7)
C2B 0.0186(9) 0.0205(9) 0.0175(9) -0.0021(7) 0.0023(7) -0.0005(7)
C3B 0.0166(9) 0.0222(10) 0.0163(8) -0.0018(7) 0.0002(7) 0.0010(7)
C4B 0.0160(9) 0.0201(9) 0.0170(9) -0.0024(7) 0.0017(7) -0.0008(7)
C5B 0.0186(9) 0.0264(10) 0.0140(9) 0.0023(7) 0.0011(7) 0.0002(7)
C6B 0.0160(9) 0.0281(10) 0.0164(10) 0.0028(7) -0.0012(7) 0.0010(7)
C7B 0.0169(9) 0.0193(9) 0.0155(9) -0.0026(7) 0.0015(7) -0.0005(6)
C8B 0.0144(9) 0.0401(12) 0.0207(10) -0.0055(9) 0.0054(8) -0.0012(8)
C9B 0.0167(9) 0.0295(11) 0.0194(10) -0.0025(7) 0.0050(8) -0.0017(7)
N1B 0.0157(7) 0.0312(9) 0.0178(8) 0.0023(7) 0.0023(6) 0.0012(6)
N2B 0.0136(8) 0.0367(10) 0.0139(8) -0.0030(7) 0.0020(6) 0.0005(6)
N3B 0.0165(8) 0.0305(9) 0.0137(8) -0.0027(6) 0.0027(6) -0.0008(6)
O1B 0.0130(7) 0.0419(9) 0.0206(7) -0.0003(6) 0.0003(5) -0.0014(6)

loop_
_atom_type_symbol
_atom_type_description
_atom_type_scat_dispersion_real
_atom_type_scat_dispersion_imag
_atom_type_scat_source
C C 0.0181 0.0091 'International Tables Vol C Tables 4.2.6.8 and 6.1.1.4'
H H 0.0000 0.0000 'International Tables Vol C Tables 4.2.6.8 and 6.1.1.4'
Cl Cl 0.3639 0.7018 'International Tables Vol C Tables 4.2.6.8 and 6.1.1.4'
N N 0.0311 0.0180 'International Tables Vol C Tables 4.2.6.8 and 6.1.1.4'
O O 0.0492 0.0322 'International Tables Vol C Tables 4.2.6.8 and 6.1.1.4'

loop_
_geom_angle_atom_site_label_1
_geom_angle_atom_site_label_2
_geom_angle_atom_site_label_3
_geom_angle
_geom_angle_site_symmetry_1
_geom_angle_site_symmetry_3
_geom_angle_publ_flag
H11W O1W H12W 109.5 . . ?
H21W O2W H22W 109.5 . . ?
H31W O3W H32W 109.5 . . ?
H41W O4W H42W 109.5 . . ?
O1A C1A C6A 122.57(17) . . ?
O1A C1A C2A 118.43(17) . . ?
C6A C1A C2A 118.96(17) . . ?
C3A C2A N1A 121.01(16) . . ?
C3A C2A C1A 119.58(17) . . ?
N1A C2A C1A 119.42(16) . . ?
C2A C3A C4A 120.95(16) . . ?
C2A C3A H3A 119.5 . . ?
C4A C3A H3A 119.5 . . ?
C5A C4A C3A 119.38(18) . . ?
C5A C4A C7A 120.66(18) . . ?
C3A C4A C7A 119.93(17) . . ?
C6A C5A C4A 120.12(18) . . ?
C6A C5A H5A 119.9 . . ?
C4A C5A H5A 119.9 . . ?
C5A C6A C1A 120.92(18) . . ?
C5A C6A H6A 119.5 . . ?
C1A C6A H6A 119.5 . . ?
N3A C7A N2A 111.31(17) . . ?
N3A C7A C4A 124.35(18) . . ?
N2A C7A C4A 124.32(18) . . ?
N2A C8A C9A 102.77(16) . . ?
N2A C8A H8A1 111.2 . . ?
C9A C8A H8A1 111.2 . . ?
N2A C8A H8A2 111.2 . . ?
C9A C8A H8A2 111.2 . . ?
H8A1 C8A H8A2 109.1 . . ?
N3A C9A C8A 102.54(16) . . ?
N3A C9A H9A1 111.3 . . ?
C8A C9A H9A1 111.3 . . ?
N3A C9A H9A2 111.3 . . ?
C8A C9A H9A2 111.3 . . ?
H9A1 C9A H9A2 109.2 . . ?
C2A N1A H1A1 110.3 . . ?
C2A N1A H1A2 108.0 . . ?
H1A1 N1A H1A2 109.5 . . ?
C7A N2A C8A 111.44(17) . . ?
C7A N2A H2A 124.3 . . ?
C8A N2A H2A 124.3 . . ?
C7A N3A C9A 111.73(17) . . ?
C7A N3A H3A1 124.1 . . ?
C9A N3A H3A1 124.1 . . ?
C1A O1A H1A 114.56(13) . . ?
O1B C1B C6B 122.56(18) . . ?
O1B C1B C2B 118.37(18) . . ?
C6B C1B C2B 119.00(18) . . ?
C3B C2B N1B 120.90(16) . . ?
C3B C2B C1B 119.68(17) . . ?
N1B C2B C1B 119.42(17) . . ?
C2B C3B C4B 120.74(17) . . ?
C2B C3B H3B 119.6 . . ?
C4B C3B H3B 119.6 . . ?
C5B C4B C3B 119.49(18) . . ?
C5B C4B C7B 120.64(18) . . ?
C3B C4B C7B 119.79(17) . . ?
C6B C5B C4B 120.25(19) . . ?
C6B C5B H5B 119.9 . . ?
C4B C5B H5B 119.9 . . ?
C5B C6B C1B 120.82(18) . . ?
C5B C6B H6B 119.6 . . ?
C1B C6B H6B 119.6 . . ?
N3B C7B N2B 111.05(18) . . ?
N3B C7B C4B 124.40(18) . . ?
N2B C7B C4B 124.54(18) . . ?
N2B C8B C9B 102.45(16) . . ?
N2B C8B H8B1 111.3 . . ?
C9B C8B H8B1 111.3 . . ?
N2B C8B H8B2 111.3 . . ?
C9B C8B H8B2 111.3 . . ?
H8B1 C8B H8B2 109.2 . . ?
N3B C9B C8B 102.33(16) . . ?
N3B C9B H9B1 111.3 . . ?
C8B C9B H9B1 111.3 . . ?
N3B C9B H9B2 111.3 . . ?
C8B C9B H9B2 111.3 . . ?
H9B1 C9B H9B2 109.2 . . ?
C2B N1B H1B1 110.5 . . ?
C2B N1B H1B2 109.1 . . ?
H1B1 N1B H1B2 109.5 . . ?
C7B N2B C8B 111.48(17) . . ?
C7B N2B H2B 124.3 . . ?
C8B N2B H2B 124.3 . . ?
C7B N3B C9B 111.65(17) . . ?
C7B N3B H3B1 124.2 . . ?
C9B N3B H3B1 124.2 . . ?
C1B O1B H1B 115.8(3) . . ?

loop_
_geom_bond_atom_site_label_1
_geom_bond_atom_site_label_2
_geom_bond_distance
_geom_bond_site_symmetry_2
_geom_bond_publ_flag
O1W H11W 0.8600 . ?
O1W H12W 0.8600 . ?
O2W H21W 0.8601 . ?
O2W H22W 0.8597 . ?
O3W H31W 0.8600 . ?
O3W H32W 0.8600 . ?
O4W H41W 0.8600 . ?
O4W H42W 0.8600 . ?
C1A O1A 1.339(2) . ?
C1A C6A 1.398(3) . ?
C1A C2A 1.414(3) . ?
C2A C3A 1.385(2) . ?
C2A N1A 1.409(2) . ?
C3A C4A 1.401(3) . ?
C3A H3A 0.9500 . ?
C4A C5A 1.392(3) . ?
C4A C7A 1.459(3) . ?
C5A C6A 1.387(3) . ?
C5A H5A 0.9500 . ?
C6A H6A 0.9500 . ?
C7A N3A 1.318(3) . ?
C7A N2A 1.322(3) . ?
C8A N2A 1.465(2) . ?
C8A C9A 1.535(3) . ?
C8A H8A1 0.9900 . ?
C8A H8A2 0.9900 . ?
C9A N3A 1.466(3) . ?
C9A H9A1 0.9900 . ?
C9A H9A2 0.9900 . ?
N1A H1A1 0.9100 . ?
N1A H1A2 0.9099 . ?
N2A H2A 0.8800 . ?
N3A H3A1 0.8800 . ?
O1A H1A 1.2210(13) . ?
C1B O1B 1.337(2) . ?
C1B C6B 1.402(3) . ?
C1B C2B 1.417(3) . ?
C2B C3B 1.386(3) . ?
C2B N1B 1.412(2) . ?
C3B C4B 1.406(3) . ?
C3B H3B 0.9500 . ?
C4B C5B 1.393(3) . ?
C4B C7B 1.457(3) . ?
C5B C6B 1.386(3) . ?
C5B H5B 0.9500 . ?
C6B H6B 0.9500 . ?
C7B N3B 1.321(3) . ?
C7B N2B 1.323(3) . ?
C8B N2B 1.467(2) . ?
C8B C9B 1.537(3) . ?
C8B H8B1 0.9900 . ?
C8B H8B2 0.9900 . ?
C9B N3B 1.466(3) . ?
C9B H9B1 0.9900 . ?
C9B H9B2 0.9900 . ?
N1B H1B1 0.9099 . ?
N1B H1B2 0.9100 . ?
N2B H2B 0.8800 . ?
N3B H3B1 0.8800 . ?
O1B H1B 1.219(2) . ?

loop_
_geom_torsion_atom_site_label_1
_geom_torsion_atom_site_label_2
_geom_torsion_atom_site_label_3
_geom_torsion_atom_site_label_4
_geom_torsion
_geom_torsion_site_symmetry_1
_geom_torsion_site_symmetry_2
_geom_torsion_site_symmetry_3
_geom_torsion_site_symmetry_4
_geom_torsion_publ_flag
O1A C1A C2A C3A -179.23(17) . . . . ?
C6A C1A C2A C3A 3.1(3) . . . . ?
O1A C1A C2A N1A 0.6(3) . . . . ?
C6A C1A C2A N1A -177.06(18) . . . . ?
N1A C2A C3A C4A 178.19(18) . . . . ?
C1A C2A C3A C4A -2.0(3) . . . . ?
C2A C3A C4A C5A -0.6(3) . . . . ?
C2A C3A C4A C7A -178.43(17) . . . . ?
C3A C4A C5A C6A 2.0(3) . . . . ?
C7A C4A C5A C6A 179.85(17) . . . . ?
C4A C5A C6A C1A -0.9(3) . . . . ?
O1A C1A C6A C5A -179.26(18) . . . . ?
C2A C1A C6A C5A -1.7(3) . . . . ?
C5A C4A C7A N3A -13.4(3) . . . . ?
C3A C4A C7A N3A 164.42(19) . . . . ?
C5A C4A C7A N2A 167.97(19) . . . . ?
C3A C4A C7A N2A -14.2(3) . . . . ?
N2A C8A C9A N3A 4.1(2) . . . . ?
N3A C7A N2A C8A 2.9(2) . . . . ?
C4A C7A N2A C8A -178.36(18) . . . . ?
C9A C8A N2A C7A -4.4(2) . . . . ?
N2A C7A N3A C9A 0.2(2) . . . . ?
C4A C7A N3A C9A -178.64(18) . . . . ?
C8A C9A N3A C7A -2.8(2) . . . . ?
O1B C1B C2B C3B 178.82(18) . . . . ?
C6B C1B C2B C3B 1.8(3) . . . . ?
O1B C1B C2B N1B -0.4(3) . . . . ?
C6B C1B C2B N1B -177.47(18) . . . . ?
N1B C2B C3B C4B 178.10(18) . . . . ?
C1B C2B C3B C4B -1.2(3) . . . . ?
C2B C3B C4B C5B -0.2(3) . . . . ?
C2B C3B C4B C7B -177.23(17) . . . . ?
C3B C4B C5B C6B 1.0(3) . . . . ?
C7B C4B C5B C6B 177.95(18) . . . . ?
C4B C5B C6B C1B -0.3(3) . . . . ?
O1B C1B C6B C5B -177.96(19) . . . . ?
C2B C1B C6B C5B -1.1(3) . . . . ?
C5B C4B C7B N3B -13.2(3) . . . . ?
C3B C4B C7B N3B 163.71(19) . . . . ?
C5B C4B C7B N2B 167.77(19) . . . . ?
C3B C4B C7B N2B -15.3(3) . . . . ?
N2B C8B C9B N3B -9.7(2) . . . . ?
N3B C7B N2B C8B -3.2(2) . . . . ?
C4B C7B N2B C8B 175.87(18) . . . . ?
C9B C8B N2B C7B 8.4(2) . . . . ?
N2B C7B N3B C9B -3.9(2) . . . . ?
C4B C7B N3B C9B 176.95(17) . . . . ?
C8B C9B N3B C7B 8.8(2) . . . . ?
